data_1505558
loop_
_publ_author_name
'Song, Jinhua'
'Mishima, Masaaki'
'Rappoport, Zvi'

_publ_section_title
;
 Isomeric solid enols on ring- and amide-carbonyls of substituted
 2-carbanilido-1,3-indandiones.
;
_journal_issue 21
_journal_name_full 'Organic letters'
_journal_page_first 4307
_journal_page_last 4310
_journal_paper_doi 10.1021/ol7018554
_journal_volume 9
_journal_year 2007
_chemical_formula_moiety 'C18 H15 N O5'
_chemical_formula_sum 'C18 H15 N O5'
_chemical_formula_weight 325.31
_chemical_name_systematic
; 
 ? 
;
_space_group_IT_number 14
_symmetry_cell_setting monoclinic
_symmetry_space_group_name_Hall '-P 2ybc'
_symmetry_space_group_name_H-M 'P 1 21/c 1'
_atom_sites_solution_hydrogens geom
_atom_sites_solution_primary direct
_atom_sites_solution_secondary difmap
_audit_creation_method SHELXL-97
_cell_angle_alpha 90.00
_cell_angle_beta 93.452(2)
_cell_angle_gamma 90.00
_cell_formula_units_Z 4
_cell_length_a 3.8320(5)
_cell_length_b 32.309(4)
_cell_length_c 11.8364(16)
_cell_measurement_reflns_used 4597
_cell_measurement_temperature 173(2)
_cell_measurement_theta_max 27.65
_cell_measurement_theta_min 2.52
_cell_volume 1462.8(3)
_computing_cell_refinement 'Bruker SMART'
_computing_data_collection 'Bruker SMART'
_computing_data_reduction 'Bruker SAINT'
_computing_molecular_graphics 'Bruker SHELXTL'
_computing_publication_material 'Bruker SHELXTL'
_computing_structure_refinement 'SHELXL-97 (Sheldrick, 1997)'
_computing_structure_solution 'SHELXS-97 (Sheldrick, 1990)'
_diffrn_ambient_temperature 173(2)
_diffrn_measured_fraction_theta_full 0.983
_diffrn_measured_fraction_theta_max 0.983
_diffrn_measurement_device_type 'CCD area detector'
_diffrn_measurement_method 'phi and omega scans'
_diffrn_radiation_monochromator graphite
_diffrn_radiation_source 'fine-focus sealed tube'
_diffrn_radiation_type MoK\a
_diffrn_radiation_wavelength 0.71073
_diffrn_reflns_av_R_equivalents 0.0407
_diffrn_reflns_av_sigmaI/netI 0.0356
_diffrn_reflns_limit_h_max 5
_diffrn_reflns_limit_h_min -5
_diffrn_reflns_limit_k_max 42
_diffrn_reflns_limit_k_min -42
_diffrn_reflns_limit_l_max 15
_diffrn_reflns_limit_l_min -15
_diffrn_reflns_number 17131
_diffrn_reflns_theta_full 28.02
_diffrn_reflns_theta_max 28.02
_diffrn_reflns_theta_min 1.84
_exptl_absorpt_coefficient_mu 0.109
_exptl_absorpt_correction_T_max 0.9913
_exptl_absorpt_correction_T_min 0.9712
_exptl_absorpt_correction_type integration
_exptl_crystal_colour orange
_exptl_crystal_density_diffrn 1.477
_exptl_crystal_density_method 'not measured'
_exptl_crystal_description needle
_exptl_crystal_F_000 680
_exptl_crystal_size_max 0.27
_exptl_crystal_size_mid 0.12
_exptl_crystal_size_min 0.08
_refine_diff_density_max 0.340
_refine_diff_density_min -0.294
_refine_diff_density_rms 0.052
_refine_ls_extinction_method none
_refine_ls_goodness_of_fit_ref 1.191
_refine_ls_hydrogen_treatment mixed
_refine_ls_matrix_type full
_refine_ls_number_parameters 281
_refine_ls_number_reflns 3456
_refine_ls_number_restraints 0
_refine_ls_restrained_S_all 1.191
_refine_ls_R_factor_all 0.0691
_refine_ls_R_factor_gt 0.0572
_refine_ls_shift/su_max 0.001
_refine_ls_shift/su_mean 0.000
_refine_ls_structure_factor_coef Fsqd
_refine_ls_weighting_details 'calc w=1/[\s^2^(Fo^2^)+(0.0527P)^2^+0.3530P] where P=(Fo^2^+2Fc^2^)/3'
_refine_ls_weighting_scheme calc
_refine_ls_wR_factor_gt 0.1195
_refine_ls_wR_factor_ref 0.1257
_reflns_number_gt 3023
_reflns_number_total 3456
_reflns_threshold_expression >2sigma(I)
_cod_data_source_file ol7018554-file004.cif
_cod_data_source_block song32lm
_cod_depositor_comments
;
The following automatic conversions were performed:

'_symmetry_cell_setting' value 'Monoclinic' changed to 'monoclinic'
according to /home/saulius/struct/CIF-dictionaries/cif_core.dic
dictionary named 'cif_core.dic' version 2.4.1 from 2010-06-29.

Automatic conversion script
Id: cif_fix_values 1715 2011-07-08 13:25:40Z adriana 
;
_cod_original_sg_symbol_H-M P2(1)/c
_cod_database_code 1505558

loop_
_symmetry_equiv_pos_as_xyz
'x, y, z'
'-x, y+1/2, -z+1/2'
'-x, -y, -z'
'x, -y-1/2, z-1/2'

loop_
_atom_site_label
_atom_site_type_symbol
_atom_site_fract_x
_atom_site_fract_y
_atom_site_fract_z
_atom_site_U_iso_or_equiv
_atom_site_adp_type
_atom_site_occupancy
_atom_site_symmetry_multiplicity
_atom_site_calc_flag
_atom_site_refinement_flags
C1 C 0.8856(4) 0.38013(5) 0.40316(14) 0.0201(4) Uani 1 1 d .
C2 C 0.9599(4) 0.33679(5) 0.39817(14) 0.0207(4) Uani 1 1 d .
C3 C 1.1371(4) 0.31665(5) 0.48765(14) 0.0211(4) Uani 1 1 d .
C4 C 1.1725(4) 0.27226(5) 0.45994(15) 0.0204(4) Uani 1 1 d .
C5 C 1.3183(5) 0.23981(6) 0.52173(16) 0.0233(4) Uani 1 1 d .
H5 H 1.423(5) 0.2435(6) 0.5970(18) 0.028(5) Uiso 1 1 d .
C6 C 1.3091(5) 0.20066(6) 0.47162(17) 0.0276(4) Uani 1 1 d .
H6 H 1.410(6) 0.1784(7) 0.5143(18) 0.035(6) Uiso 1 1 d .
C7 C 1.1602(5) 0.19494(6) 0.36313(17) 0.0279(4) Uani 1 1 d .
H7 H 1.159(5) 0.1678(6) 0.3310(17) 0.029(5) Uiso 1 1 d .
C8 C 1.0093(5) 0.22792(6) 0.30096(16) 0.0248(4) Uani 1 1 d .
H8 H 0.901(5) 0.2235(6) 0.2247(16) 0.021(5) Uiso 1 1 d .
C9 C 1.0173(4) 0.26636(5) 0.35040(15) 0.0208(4) Uani 1 1 d .
C10 C 0.8740(5) 0.30726(5) 0.30767(15) 0.0212(4) Uani 1 1 d .
C11 C 0.6084(4) 0.43923(5) 0.29625(14) 0.0189(4) Uani 1 1 d .
C12 C 0.4128(4) 0.44705(5) 0.19380(14) 0.0192(4) Uani 1 1 d .
C13 C 0.3246(4) 0.48705(5) 0.16318(15) 0.0207(4) Uani 1 1 d .
H13 H 0.199(5) 0.4937(6) 0.0935(16) 0.021(5) Uiso 1 1 d .
C14 C 0.4225(4) 0.51966(5) 0.23549(14) 0.0202(4) Uani 1 1 d .
C15 C 0.6063(5) 0.51230(6) 0.33745(15) 0.0213(4) Uani 1 1 d .
H15 H 0.678(5) 0.5339(6) 0.3857(16) 0.024(5) Uiso 1 1 d .
C16 C 0.7000(5) 0.47186(6) 0.36708(15) 0.0215(4) Uani 1 1 d .
H16 H 0.827(5) 0.4667(6) 0.4359(15) 0.018(5) Uiso 1 1 d .
C17 C 0.1316(5) 0.41886(7) 0.02526(16) 0.0267(4) Uani 1 1 d .
H17A H 0.079(5) 0.3916(7) -0.0029(17) 0.030(6) Uiso 1 1 d .
H17B H 0.270(6) 0.4341(7) -0.0281(19) 0.037(6) Uiso 1 1 d .
H17C H -0.087(5) 0.4337(6) 0.0367(17) 0.024(5) Uiso 1 1 d .
C18 C 0.4483(5) 0.59279(6) 0.26067(18) 0.0260(4) Uani 1 1 d .
H18A H 0.366(5) 0.6172(6) 0.2182(16) 0.021(5) Uiso 1 1 d .
H18B H 0.707(6) 0.5929(6) 0.2608(17) 0.029(5) Uiso 1 1 d .
H18C H 0.363(5) 0.5925(6) 0.3379(18) 0.026(5) Uiso 1 1 d .
N1 N 0.7029(4) 0.39727(5) 0.31596(13) 0.0209(3) Uani 1 1 d .
H1N H 0.637(5) 0.3812(6) 0.2615(17) 0.027(5) Uiso 1 1 d .
O1 O 0.9939(4) 0.40058(4) 0.49084(11) 0.0264(3) Uani 1 1 d .
H1O1 H 1.082(13) 0.3861(17) 0.533(4) 0.015(13) Uiso 0.40 1 d P
O2 O 1.2521(4) 0.33394(4) 0.58107(11) 0.0291(3) Uani 1 1 d .
H1O2 H 1.177(10) 0.3603(13) 0.571(3) 0.034(10) Uiso 0.60 1 d P
O3 O 0.7159(4) 0.31404(4) 0.21694(11) 0.0299(3) Uani 1 1 d .
O4 O 0.3264(3) 0.41264(4) 0.13058(10) 0.0255(3) Uani 1 1 d .
O5 O 0.3186(3) 0.55816(4) 0.19659(11) 0.0250(3) Uani 1 1 d .

loop_
_atom_site_aniso_label
_atom_site_aniso_U_11
_atom_site_aniso_U_22
_atom_site_aniso_U_33
_atom_site_aniso_U_23
_atom_site_aniso_U_13
_atom_site_aniso_U_12
C1 0.0213(9) 0.0218(9) 0.0173(8) 0.0010(7) 0.0025(6) -0.0008(7)
C2 0.0221(9) 0.0220(9) 0.0178(9) 0.0008(7) -0.0001(7) -0.0006(7)
C3 0.0218(9) 0.0223(9) 0.0191(9) 0.0004(7) 0.0003(7) -0.0010(7)
C4 0.0201(8) 0.0210(9) 0.0199(9) 0.0001(7) 0.0003(7) -0.0005(7)
C5 0.0239(9) 0.0234(9) 0.0222(9) 0.0021(7) -0.0020(7) 0.0006(7)
C6 0.0275(10) 0.0230(10) 0.0321(10) 0.0046(8) -0.0004(8) 0.0035(8)
C7 0.0312(10) 0.0184(9) 0.0341(11) -0.0039(8) 0.0013(8) 0.0012(8)
C8 0.0267(10) 0.0245(9) 0.0228(9) -0.0025(7) -0.0016(7) -0.0002(7)
C9 0.0213(9) 0.0207(9) 0.0203(9) 0.0004(7) 0.0005(7) -0.0010(7)
C10 0.0219(9) 0.0209(9) 0.0207(9) 0.0002(7) -0.0003(7) -0.0021(7)
C11 0.0201(8) 0.0179(8) 0.0190(8) 0.0020(6) 0.0028(6) 0.0002(6)
C12 0.0185(8) 0.0210(9) 0.0179(8) -0.0014(7) 0.0012(6) -0.0027(6)
C13 0.0201(9) 0.0250(9) 0.0164(8) 0.0022(7) -0.0019(7) 0.0008(7)
C14 0.0191(9) 0.0198(9) 0.0220(9) 0.0016(7) 0.0033(7) 0.0012(7)
C15 0.0234(9) 0.0200(9) 0.0202(9) -0.0030(7) 0.0003(7) -0.0018(7)
C16 0.0236(9) 0.0247(9) 0.0156(8) 0.0009(7) -0.0025(7) 0.0000(7)
C17 0.0280(10) 0.0306(11) 0.0207(9) -0.0043(8) -0.0070(8) -0.0001(8)
C18 0.0277(11) 0.0177(9) 0.0324(11) 0.0006(8) -0.0005(8) 0.0007(7)
N1 0.0270(8) 0.0174(7) 0.0178(7) -0.0021(6) -0.0035(6) -0.0003(6)
O1 0.0385(8) 0.0213(7) 0.0183(7) -0.0013(5) -0.0070(6) 0.0025(6)
O2 0.0430(8) 0.0231(7) 0.0198(7) -0.0027(5) -0.0089(6) 0.0009(6)
O3 0.0404(8) 0.0253(7) 0.0226(7) -0.0002(5) -0.0112(6) 0.0024(6)
O4 0.0324(7) 0.0216(7) 0.0215(6) -0.0025(5) -0.0076(5) -0.0004(5)
O5 0.0309(7) 0.0169(6) 0.0266(7) 0.0020(5) -0.0038(5) 0.0012(5)

loop_
_atom_type_symbol
_atom_type_description
_atom_type_scat_dispersion_real
_atom_type_scat_dispersion_imag
_atom_type_scat_source
C C 0.0033 0.0016 'International Tables Vol C Tables 4.2.6.8 and 6.1.1.4'
H H 0.0000 0.0000 'International Tables Vol C Tables 4.2.6.8 and 6.1.1.4'
N N 0.0061 0.0033 'International Tables Vol C Tables 4.2.6.8 and 6.1.1.4'
O O 0.0106 0.0060 'International Tables Vol C Tables 4.2.6.8 and 6.1.1.4'

loop_
_geom_angle_atom_site_label_1
_geom_angle_atom_site_label_2
_geom_angle_atom_site_label_3
_geom_angle
O1 C1 N1 122.95(17)
O1 C1 C2 118.93(16)
N1 C1 C2 118.11(15)
C3 C2 C1 121.17(16)
C3 C2 C10 109.45(15)
C1 C2 C10 129.38(15)
O2 C3 C2 125.24(17)
O2 C3 C4 125.30(16)
C2 C3 C4 109.46(15)
C5 C4 C9 121.45(16)
C5 C4 C3 131.29(16)
C9 C4 C3 107.25(15)
C4 C5 C6 117.70(17)
C4 C5 H5 122.0(12)
C6 C5 H5 120.3(12)
C7 C6 C5 120.85(17)
C7 C6 H6 121.6(13)
C5 C6 H6 117.5(13)
C6 C7 C8 121.30(18)
C6 C7 H7 118.9(12)
C8 C7 H7 119.8(12)
C9 C8 C7 117.82(17)
C9 C8 H8 121.5(11)
C7 C8 H8 120.7(11)
C8 C9 C4 120.87(16)
C8 C9 C10 130.71(16)
C4 C9 C10 108.40(15)
O3 C10 C2 127.41(16)
O3 C10 C9 127.16(16)
C2 C10 C9 105.43(14)
C16 C11 C12 119.27(16)
C16 C11 N1 125.26(15)
C12 C11 N1 115.45(15)
O4 C12 C13 124.74(15)
O4 C12 C11 115.05(15)
C13 C12 C11 120.21(15)
C12 C13 C14 119.62(16)
C12 C13 H13 122.8(11)
C14 C13 H13 117.6(11)
O5 C14 C15 124.73(16)
O5 C14 C13 114.56(15)
C15 C14 C13 120.71(16)
C14 C15 C16 119.42(16)
C14 C15 H15 121.4(12)
C16 C15 H15 119.1(12)
C11 C16 C15 120.74(16)
C11 C16 H16 119.5(11)
C15 C16 H16 119.8(11)
O4 C17 H17A 105.2(12)
O4 C17 H17B 111.0(13)
H17A C17 H17B 110.4(18)
O4 C17 H17C 110.8(12)
H17A C17 H17C 109.4(17)
H17B C17 H17C 110.0(17)
O5 C18 H18A 105.5(11)
O5 C18 H18B 108.8(12)
H18A C18 H18B 106.9(16)
O5 C18 H18C 111.0(11)
H18A C18 H18C 111.6(16)
H18B C18 H18C 112.7(17)
C1 N1 C11 129.89(15)
C1 N1 H1N 116.8(14)
C11 N1 H1N 113.2(14)
C1 O1 H1O1 109(4)
C3 O2 H1O2 102(2)
C10 O3 H1N 91.9(5)
C12 O4 C17 117.34(14)
C12 O4 H1N 83.3(6)
C17 O4 H1N 158.9(6)
C14 O5 C18 116.55(14)

loop_
_geom_bond_atom_site_label_1
_geom_bond_atom_site_label_2
_geom_bond_distance
C1 O1 1.278(2)
C1 N1 1.332(2)
C1 C2 1.431(3)
C2 C3 1.386(2)
C2 C10 1.457(2)
C3 O2 1.292(2)
C3 C4 1.479(2)
C4 C5 1.377(2)
C4 C9 1.407(2)
C5 C6 1.397(3)
C5 H5 0.96(2)
C6 C7 1.386(3)
C6 H6 0.95(2)
C7 C8 1.400(3)
C7 H7 0.95(2)
C8 C9 1.372(2)
C8 H8 0.981(19)
C9 C10 1.507(2)
C10 O3 1.221(2)
C11 C16 1.379(2)
C11 C12 1.410(2)
C11 N1 1.419(2)
C12 O4 1.369(2)
C12 C13 1.379(2)
C13 C14 1.394(2)
C13 H13 0.955(19)
C14 O5 1.377(2)
C14 C15 1.381(2)
C15 C16 1.394(3)
C15 H15 0.93(2)
C16 H16 0.939(18)
C17 O4 1.428(2)
C17 H17A 0.96(2)
C17 H17B 0.98(2)
C17 H17C 0.98(2)
C18 O5 1.424(2)
C18 H18A 0.978(19)
C18 H18B 0.99(2)
C18 H18C 0.99(2)
N1 H1N 0.85(2)
O1 H1O1 0.75(6)
O2 H1O2 0.90(4)
O3 H1N 2.26(2)
O4 H1N 2.15(2)

loop_
_geom_hbond_atom_site_label_D
_geom_hbond_atom_site_label_H
_geom_hbond_atom_site_label_A
_geom_hbond_distance_DH
_geom_hbond_distance_HA
_geom_hbond_distance_DA
_geom_hbond_angle_DHA
N1 H1N O4 0.85(2) 2.15(2) 2.6003(19) 112.6(17)
N1 H1N O3 0.85(2) 2.26(2) 2.935(2) 136.2(18)
O2 H1O2 O1 0.90(4) 1.74(4) 2.5744(19) 153(3)
O1 H1O1 O2 0.75(6) 1.88(6) 2.5744(19) 154(5)
